data_4067630
loop_
_publ_author_name
'Westenberg, Hauke'
'Slootweg, J. Chris'
'Hepp, Alexander'
'K\"osters, Jutta'
'Roters, Steffi'
'Ehlers, Andreas W.'
'Lammertsma, Koop'
'Uhl, Werner'

_publ_section_title
;
 C\\tb C Triple Bond Activation by Heterocyclic Aluminum Phosphinides
;
_journal_issue 6
_journal_name_full Organometallics
_journal_page_first 1323
_journal_paper_doi 10.1021/om901051p
_journal_volume 29
_journal_year 2010
_chemical_formula_sum 'C44 H69 Al P2'
_chemical_formula_weight 686.91
_chemical_name_systematic
; 
 ? 
;
_space_group_IT_number 14
_symmetry_cell_setting monoclinic
_symmetry_space_group_name_Hall '-P 2ybc'
_symmetry_space_group_name_H-M 'P 1 21/c 1'
_atom_sites_solution_hydrogens geom
_atom_sites_solution_primary direct
_atom_sites_solution_secondary difmap
_audit_creation_method SHELXL-97
_cell_angle_alpha 90.00
_cell_angle_beta 114.66(3)
_cell_angle_gamma 90.00
_cell_formula_units_Z 8
_cell_length_a 23.453(5)
_cell_length_b 18.823(4)
_cell_length_c 22.344(5)
_cell_measurement_reflns_used 22884
_cell_measurement_temperature 153(2)
_cell_measurement_theta_max 27.36
_cell_measurement_theta_min 1.65
_cell_volume 8964(4)
_computing_cell_refinement 'Bruker SAINT+'
_computing_data_collection 'Bruker SMART'
_computing_data_reduction 'Bruker SHELXTL'
_computing_molecular_graphics 'Bruker SHELXTL'
_computing_publication_material 'Bruker SHELXTL'
_computing_structure_refinement 'SHELXL-97 (Sheldrick, 1997)'
_computing_structure_solution 'SHELXS-97 (Sheldrick, 1990)'
_diffrn_ambient_temperature 153(2)
_diffrn_measured_fraction_theta_full 0.986
_diffrn_measured_fraction_theta_max 0.986
_diffrn_measurement_device_type 'imaging plate detector system'
_diffrn_measurement_method 'omega scans'
_diffrn_radiation_monochromator graphite
_diffrn_radiation_source 'fine-focus sealed tube'
_diffrn_radiation_type MoK\a
_diffrn_radiation_wavelength 0.71073
_diffrn_reflns_av_R_equivalents 0.0000
_diffrn_reflns_av_sigmaI/netI 0.3345
_diffrn_reflns_limit_h_max 32
_diffrn_reflns_limit_h_min 0
_diffrn_reflns_limit_k_max 0
_diffrn_reflns_limit_k_min -25
_diffrn_reflns_limit_l_max 27
_diffrn_reflns_limit_l_min -30
_diffrn_reflns_number 24288
_diffrn_reflns_theta_full 29.35
_diffrn_reflns_theta_max 29.35
_diffrn_reflns_theta_min 1.83
_exptl_absorpt_coefficient_mu 0.143
_exptl_absorpt_correction_T_max 0.9845
_exptl_absorpt_correction_T_min 0.9598
_exptl_absorpt_correction_type empirical
_exptl_absorpt_process_details SADABS
_exptl_crystal_colour red
_exptl_crystal_density_diffrn 1.018
_exptl_crystal_density_method 'not measured'
_exptl_crystal_description block
_exptl_crystal_F_000 3008
_exptl_crystal_size_max 0.29
_exptl_crystal_size_mid 0.20
_exptl_crystal_size_min 0.11
_refine_diff_density_max 0.355
_refine_diff_density_min -0.277
_refine_diff_density_rms 0.035
_refine_ls_extinction_method none
_refine_ls_goodness_of_fit_ref 0.554
_refine_ls_hydrogen_treatment constr
_refine_ls_matrix_type full
_refine_ls_number_parameters 920
_refine_ls_number_reflns 24288
_refine_ls_number_restraints 330
_refine_ls_restrained_S_all 0.590
_refine_ls_R_factor_all 0.2189
_refine_ls_R_factor_gt 0.0507
_refine_ls_shift/su_max 0.012
_refine_ls_shift/su_mean 0.000
_refine_ls_structure_factor_coef Fsqd
_refine_ls_weighting_details 'calc w=1/[\s^2^(Fo^2^)+(0.0075P)^2^+0.0000P] where P=(Fo^2^+2Fc^2^)/3'
_refine_ls_weighting_scheme calc
_refine_ls_wR_factor_gt 0.0632
_refine_ls_wR_factor_ref 0.0863
_reflns_number_gt 5347
_reflns_number_total 24288
_reflns_threshold_expression >2sigma(I)
_cod_data_source_file om901051p_si_001.cif
_cod_data_source_block sad2
_cod_original_cell_volume 8964(3)
_cod_original_sg_symbol_H-M p21/c
_cod_database_code 4067630

loop_
_symmetry_equiv_pos_as_xyz
'x, y, z'
'-x, y+1/2, -z+1/2'
'-x, -y, -z'
'x, -y-1/2, z-1/2'

loop_
_atom_site_label
_atom_site_type_symbol
_atom_site_fract_x
_atom_site_fract_y
_atom_site_fract_z
_atom_site_U_iso_or_equiv
_atom_site_adp_type
_atom_site_occupancy
_atom_site_symmetry_multiplicity
_atom_site_calc_flag
_atom_site_refinement_flags
_atom_site_disorder_assembly
_atom_site_disorder_group
P11 P 0.06338(4) 0.42800(5) 0.33887(4) 0.0358(2) Uani 1 1 d . . .
P12 P -0.03320(4) 0.41704(6) 0.19293(4) 0.0453(3) Uani 1 1 d . . .
Al11 Al 0.06962(5) 0.39626(6) 0.19847(5) 0.0404(3) Uani 1 1 d . C .
C111 C 0.07282(14) 0.49881(19) 0.39784(15) 0.0369(8) Uani 1 1 d . . .
C112 C 0.07637(15) 0.5684(2) 0.37629(16) 0.0420(8) Uani 1 1 d . . .
C113 C 0.08240(15) 0.6249(2) 0.41742(17) 0.0494(10) Uani 1 1 d . . .
H113 H 0.0850 0.6719 0.4022 0.059 Uiso 1 1 calc R . .
C114 C 0.08492(16) 0.6163(2) 0.47995(18) 0.0501(10) Uani 1 1 d . . .
C115 C 0.08018(16) 0.5484(2) 0.49977(17) 0.0500(10) Uani 1 1 d . . .
H115 H 0.0813 0.5419 0.5428 0.060 Uiso 1 1 calc R . .
C116 C 0.07394(15) 0.4888(2) 0.46112(17) 0.0455(9) Uani 1 1 d . . .
C117 C 0.07129(17) 0.58472(19) 0.30813(16) 0.0594(11) Uani 1 1 d . . .
H11A H 0.0635 0.6346 0.2993 0.071 Uiso 1 1 calc R . .
H11B H 0.0373 0.5580 0.2763 0.071 Uiso 1 1 calc R . .
H11C H 0.1098 0.5720 0.3054 0.071 Uiso 1 1 calc R . .
C118 C 0.09014(18) 0.6805(2) 0.52292(18) 0.0717(13) Uani 1 1 d . . .
H11D H 0.1052 0.6657 0.5681 0.086 Uiso 1 1 calc R . .
H11E H 0.0497 0.7022 0.5095 0.086 Uiso 1 1 calc R . .
H11F H 0.1189 0.7140 0.5185 0.086 Uiso 1 1 calc R . .
C119 C 0.06743(17) 0.4182(2) 0.48878(16) 0.0571(10) Uani 1 1 d . . .
H11G H 0.0650 0.4252 0.5302 0.069 Uiso 1 1 calc R . .
H11H H 0.1032 0.3892 0.4952 0.069 Uiso 1 1 calc R . .
H11I H 0.0300 0.3951 0.4586 0.069 Uiso 1 1 calc R . .
C121 C -0.09496(15) 0.3490(2) 0.15945(17) 0.0495(10) Uani 1 1 d . . .
C122 C -0.10992(16) 0.2954(2) 0.19431(18) 0.0475(10) Uani 1 1 d . . .
C123 C -0.16110(18) 0.2507(2) 0.1616(2) 0.0632(12) Uani 1 1 d . . .
H123 H -0.1712 0.2152 0.1865 0.076 Uiso 1 1 calc R . .
C124 C -0.19749(19) 0.2559(2) 0.0953(2) 0.0689(13) Uani 1 1 d . . .
C125 C -0.18198(19) 0.3066(3) 0.0612(2) 0.0775(15) Uani 1 1 d . . .
H125 H -0.2065 0.3099 0.0145 0.093 Uiso 1 1 calc R . .
C126 C -0.13252(17) 0.3535(3) 0.09058(19) 0.0666(12) Uani 1 1 d . . .
C127 C -0.07150(17) 0.2815(2) 0.26696(17) 0.0595(11) Uani 1 1 d . . .
H12A H -0.0800 0.2344 0.2776 0.071 Uiso 1 1 calc R . .
H12B H -0.0824 0.3155 0.2924 0.071 Uiso 1 1 calc R . .
H12C H -0.0277 0.2857 0.2768 0.071 Uiso 1 1 calc R . .
C128 C -0.2506(2) 0.2038(3) 0.0614(2) 0.1095(19) Uani 1 1 d . . .
H12D H -0.2819 0.2255 0.0228 0.131 Uiso 1 1 calc R . .
H12E H -0.2690 0.1907 0.0910 0.131 Uiso 1 1 calc R . .
H12F H -0.2346 0.1621 0.0490 0.131 Uiso 1 1 calc R . .
C129 C -0.11980(19) 0.4087(3) 0.04944(19) 0.0967(17) Uani 1 1 d . . .
H12G H -0.0866 0.3927 0.0383 0.116 Uiso 1 1 calc R . .
H12H H -0.1076 0.4523 0.0738 0.116 Uiso 1 1 calc R . .
H12I H -0.1570 0.4164 0.0099 0.116 Uiso 1 1 calc R . .
C131 C 0.11235(14) 0.42534(19) 0.29581(14) 0.0382(8) Uani 1 1 d . . .
C132 C 0.17470(14) 0.4262(2) 0.31997(15) 0.0468(9) Uani 1 1 d . A .
H132 H 0.1884 0.4186 0.2856 0.056 Uiso 1 1 calc R . .
C133 C 0.23114(17) 0.4359(3) 0.38661(17) 0.0708(13) Uani 1 1 d D . .
C134 C 0.2176(13) 0.4610(14) 0.4426(10) 0.071(5) Uani 0.478(13) 1 d PDU A 1
H13A H 0.2562 0.4655 0.4813 0.085 Uiso 0.478(13) 1 calc PR A 1
H13B H 0.1908 0.4274 0.4506 0.085 Uiso 0.478(13) 1 calc PR A 1
H13C H 0.1971 0.5064 0.4319 0.085 Uiso 0.478(13) 1 calc PR A 1
C135 C 0.2811(5) 0.4761(8) 0.3801(6) 0.0800(13) Uani 0.478(13) 1 d PDU A 1
H13D H 0.3156 0.4809 0.4225 0.096 Uiso 0.478(13) 1 calc PR A 1
H13E H 0.2658 0.5224 0.3627 0.096 Uiso 0.478(13) 1 calc PR A 1
H13F H 0.2948 0.4516 0.3507 0.096 Uiso 0.478(13) 1 calc PR A 1
C136 C 0.2573(7) 0.3549(6) 0.4050(5) 0.106(4) Uani 0.478(13) 1 d PDU A 1
H13G H 0.2938 0.3549 0.4462 0.127 Uiso 0.478(13) 1 calc PR A 1
H13H H 0.2682 0.3366 0.3711 0.127 Uiso 0.478(13) 1 calc PR A 1
H13I H 0.2254 0.3256 0.4086 0.127 Uiso 0.478(13) 1 calc PR A 1
C13A C 0.2185(14) 0.4358(14) 0.4470(11) 0.106(9) Uani 0.522(13) 1 d PDU A 2
H13J H 0.2572 0.4424 0.4852 0.127 Uiso 0.522(13) 1 calc PR A 2
H13K H 0.2002 0.3911 0.4502 0.127 Uiso 0.522(13) 1 calc PR A 2
H13L H 0.1901 0.4736 0.4442 0.127 Uiso 0.522(13) 1 calc PR A 2
C13B C 0.2554(7) 0.5139(7) 0.3805(6) 0.129(6) Uani 0.522(13) 1 d PDU A 2
H13M H 0.2669 0.5153 0.3439 0.155 Uiso 0.522(13) 1 calc PR A 2
H13N H 0.2913 0.5255 0.4203 0.155 Uiso 0.522(13) 1 calc PR A 2
H13O H 0.2227 0.5478 0.3735 0.155 Uiso 0.522(13) 1 calc PR A 2
C13C C 0.2793(5) 0.3860(8) 0.3920(5) 0.0948(16) Uani 0.522(13) 1 d PDU A 2
H13P H 0.2878 0.3893 0.3535 0.114 Uiso 0.522(13) 1 calc PR A 2
H13Q H 0.2656 0.3388 0.3955 0.114 Uiso 0.522(13) 1 calc PR A 2
H13R H 0.3168 0.3967 0.4304 0.114 Uiso 0.522(13) 1 calc PR A 2
C141 C -0.01888(14) 0.43600(17) 0.27761(15) 0.0360(8) Uani 1 1 d . . .
C142 C -0.05756(14) 0.46193(17) 0.30167(16) 0.0396(9) Uani 1 1 d . . .
H142 H -0.0385 0.4671 0.3487 0.048 Uiso 1 1 calc R . .
C143 C -0.12598(15) 0.4853(2) 0.27018(17) 0.0461(9) Uani 1 1 d . . .
C144 C -0.16780(16) 0.4290(2) 0.2782(2) 0.0800(13) Uani 1 1 d . . .
H14A H -0.1700 0.3893 0.2505 0.096 Uiso 1 1 calc R . .
H14B H -0.2091 0.4482 0.2661 0.096 Uiso 1 1 calc R . .
H14C H -0.1510 0.4138 0.3233 0.096 Uiso 1 1 calc R . .
C145 C -0.13056(18) 0.5505(2) 0.3088(2) 0.0791(14) Uani 1 1 d . . .
H14D H -0.1180 0.5378 0.3542 0.095 Uiso 1 1 calc R . .
H14E H -0.1730 0.5674 0.2907 0.095 Uiso 1 1 calc R . .
H14F H -0.1035 0.5872 0.3058 0.095 Uiso 1 1 calc R . .
C146 C -0.15014(18) 0.5061(3) 0.19849(18) 0.0948(16) Uani 1 1 d . . .
H14G H -0.1216 0.5391 0.1929 0.114 Uiso 1 1 calc R . .
H14H H -0.1907 0.5278 0.1847 0.114 Uiso 1 1 calc R . .
H14I H -0.1535 0.4645 0.1723 0.114 Uiso 1 1 calc R . .
C151 C 0.07514(16) 0.34479(19) 0.37608(15) 0.0398(9) Uani 1 1 d . . .
C152 C 0.09040(18) 0.2877(2) 0.39824(17) 0.0496(10) Uani 1 1 d . B .
C153 C 0.1089(3) 0.2166(2) 0.4285(2) 0.0812(15) Uani 1 1 d D . .
C154 C 0.1491(8) 0.2130(8) 0.4995(4) 0.0812(15) Uani 0.407(7) 1 d PDU B 3
H15A H 0.1567 0.1641 0.5130 0.097 Uiso 0.407(7) 1 calc PR B 3
H15B H 0.1286 0.2363 0.5234 0.097 Uiso 0.407(7) 1 calc PR B 3
H15C H 0.1884 0.2361 0.5086 0.097 Uiso 0.407(7) 1 calc PR B 3
C155 C 0.0443(6) 0.1954(7) 0.4425(6) 0.110(6) Uani 0.407(7) 1 d PDU B 3
H15D H 0.0498 0.1490 0.4621 0.132 Uiso 0.407(7) 1 calc PR B 3
H15E H 0.0076 0.1954 0.4015 0.132 Uiso 0.407(7) 1 calc PR B 3
H15F H 0.0394 0.2297 0.4717 0.132 Uiso 0.407(7) 1 calc PR B 3
C156 C 0.0992(8) 0.1595(7) 0.3789(5) 0.106(4) Uani 0.407(7) 1 d PDU B 3
H15G H 0.1108 0.1145 0.4009 0.127 Uiso 0.407(7) 1 calc PR B 3
H15H H 0.1246 0.1690 0.3556 0.127 Uiso 0.407(7) 1 calc PR B 3
H15I H 0.0558 0.1583 0.3484 0.127 Uiso 0.407(7) 1 calc PR B 3
C15A C 0.1502(7) 0.2300(6) 0.4997(5) 0.156(4) Uani 0.593(7) 1 d PDU B 4
H15J H 0.1641 0.1855 0.5220 0.187 Uiso 0.593(7) 1 calc PR B 4
H15K H 0.1271 0.2556 0.5194 0.187 Uiso 0.593(7) 1 calc PR B 4
H15L H 0.1860 0.2575 0.5032 0.187 Uiso 0.593(7) 1 calc PR B 4
C15B C 0.0580(5) 0.1683(5) 0.4067(7) 0.156(4) Uani 0.593(7) 1 d PDU B 4
H15M H 0.0719 0.1233 0.4280 0.187 Uiso 0.593(7) 1 calc PR B 4
H15N H 0.0424 0.1623 0.3598 0.187 Uiso 0.593(7) 1 calc PR B 4
H15O H 0.0252 0.1866 0.4174 0.187 Uiso 0.593(7) 1 calc PR B 4
C15C C 0.1629(5) 0.1851(5) 0.4074(4) 0.113(4) Uani 0.593(7) 1 d PDU B 4
H15P H 0.1759 0.1391 0.4269 0.136 Uiso 0.593(7) 1 calc PR B 4
H15Q H 0.1983 0.2167 0.4225 0.136 Uiso 0.593(7) 1 calc PR B 4
H15R H 0.1462 0.1810 0.3603 0.136 Uiso 0.593(7) 1 calc PR B 4
C161 C 0.09044(16) 0.4684(2) 0.14301(17) 0.0494(10) Uani 1 1 d D . .
C162 C 0.0962(7) 0.5440(4) 0.1705(5) 0.075(3) Uani 0.564(13) 1 d PDU C 5
H16A H 0.1286 0.5453 0.2145 0.090 Uiso 0.564(13) 1 calc PR C 5
H16B H 0.0570 0.5579 0.1711 0.090 Uiso 0.564(13) 1 calc PR C 5
H16C H 0.1065 0.5762 0.1432 0.090 Uiso 0.564(13) 1 calc PR C 5
C163 C 0.0412(4) 0.4679(7) 0.0739(4) 0.089(4) Uani 0.564(13) 1 d PDU C 5
H16D H 0.0014 0.4801 0.0738 0.107 Uiso 0.564(13) 1 calc PR C 5
H16E H 0.0387 0.4213 0.0555 0.107 Uiso 0.564(13) 1 calc PR C 5
H16F H 0.0518 0.5018 0.0482 0.107 Uiso 0.564(13) 1 calc PR C 5
C164 C 0.1532(4) 0.4509(7) 0.1411(6) 0.079(4) Uani 0.564(13) 1 d PDU C 5
H16G H 0.1858 0.4520 0.1850 0.095 Uiso 0.564(13) 1 calc PR C 5
H16H H 0.1621 0.4853 0.1144 0.095 Uiso 0.564(13) 1 calc PR C 5
H16I H 0.1512 0.4044 0.1227 0.095 Uiso 0.564(13) 1 calc PR C 5
C16A C 0.0516(7) 0.5378(5) 0.1330(7) 0.068(4) Uani 0.436(13) 1 d PDU C 6
H16J H 0.0079 0.5262 0.1169 0.081 Uiso 0.436(13) 1 calc PR C 6
H16K H 0.0582 0.5676 0.1016 0.081 Uiso 0.436(13) 1 calc PR C 6
H16L H 0.0647 0.5624 0.1742 0.081 Uiso 0.436(13) 1 calc PR C 6
C16B C 0.0720(7) 0.4416(6) 0.0723(5) 0.063(4) Uani 0.436(13) 1 d PDU C 6
H16M H 0.0284 0.4289 0.0530 0.076 Uiso 0.436(13) 1 calc PR C 6
H16N H 0.0968 0.4007 0.0732 0.076 Uiso 0.436(13) 1 calc PR C 6
H16O H 0.0792 0.4784 0.0466 0.076 Uiso 0.436(13) 1 calc PR C 6
C16C C 0.1592(5) 0.4907(9) 0.1696(7) 0.088(6) Uani 0.436(13) 1 d PDU C 6
H16P H 0.1727 0.5077 0.2139 0.106 Uiso 0.436(13) 1 calc PR C 6
H16Q H 0.1638 0.5278 0.1425 0.106 Uiso 0.436(13) 1 calc PR C 6
H16R H 0.1844 0.4507 0.1691 0.106 Uiso 0.436(13) 1 calc PR C 6
C171 C 0.08340(17) 0.2937(2) 0.18319(18) 0.0524(10) Uani 1 1 d . . .
C172 C 0.0631(3) 0.2450(2) 0.2244(2) 0.117(2) Uani 1 1 d . C .
H17A H 0.0954 0.2431 0.2685 0.141 Uiso 1 1 calc R . .
H17B H 0.0558 0.1983 0.2056 0.141 Uiso 1 1 calc R . .
H17C H 0.0252 0.2629 0.2254 0.141 Uiso 1 1 calc R . .
C173 C 0.0433(2) 0.2717(3) 0.1128(3) 0.1178(14) Uani 1 1 d . C .
H17D H 0.0601 0.2922 0.0842 0.141 Uiso 1 1 calc R . .
H17E H 0.0011 0.2880 0.1002 0.141 Uiso 1 1 calc R . .
H17F H 0.0435 0.2208 0.1095 0.141 Uiso 1 1 calc R . .
C174 C 0.1496(2) 0.2789(3) 0.1964(3) 0.1178(14) Uani 1 1 d . C .
H17G H 0.1740 0.2742 0.2429 0.141 Uiso 1 1 calc R . .
H17H H 0.1659 0.3173 0.1799 0.141 Uiso 1 1 calc R . .
H17I H 0.1519 0.2356 0.1748 0.141 Uiso 1 1 calc R . .
P21 P 0.40958(4) 0.63849(5) 0.73774(5) 0.0428(2) Uani 1 1 d . . .
P22 P 0.54598(4) 0.64857(6) 0.75406(5) 0.0542(3) Uani 1 1 d . . .
Al21 Al 0.54588(5) 0.66754(7) 0.86019(5) 0.0541(3) Uani 1 1 d . . .
C211 C 0.35461(15) 0.5651(2) 0.70233(16) 0.0440(9) Uani 1 1 d . . .
C212 C 0.29357(15) 0.5711(2) 0.65252(16) 0.0483(9) Uani 1 1 d . . .
C213 C 0.25903(16) 0.5094(2) 0.62885(18) 0.0538(11) Uani 1 1 d . . .
H213 H 0.2169 0.5135 0.5955 0.065 Uiso 1 1 calc R . .
C214 C 0.28201(17) 0.4428(2) 0.65069(17) 0.0516(10) Uani 1 1 d . . .
C215 C 0.34288(16) 0.4379(2) 0.69929(16) 0.0497(10) Uani 1 1 d . . .
H215 H 0.3598 0.3921 0.7164 0.060 Uiso 1 1 calc R . .
C216 C 0.37944(16) 0.4972(2) 0.72344(16) 0.0437(9) Uani 1 1 d . . .
C217 C 0.44641(16) 0.4839(2) 0.77343(17) 0.0620(11) Uani 1 1 d . . .
H21A H 0.4746 0.5131 0.7631 0.074 Uiso 1 1 calc R . .
H21B H 0.4568 0.4348 0.7720 0.074 Uiso 1 1 calc R . .
H21C H 0.4501 0.4954 0.8167 0.074 Uiso 1 1 calc R . .
C218 C 0.24325(17) 0.3767(2) 0.62405(19) 0.0668(12) Uani 1 1 d . . .
H21D H 0.2510 0.3437 0.6593 0.080 Uiso 1 1 calc R . .
H21E H 0.2545 0.3554 0.5915 0.080 Uiso 1 1 calc R . .
H21F H 0.1996 0.3891 0.6044 0.080 Uiso 1 1 calc R . .
C219 C 0.26213(18) 0.6397(2) 0.62190(19) 0.0767(13) Uani 1 1 d . . .
H21G H 0.2239 0.6298 0.5840 0.092 Uiso 1 1 calc R . .
H21H H 0.2896 0.6669 0.6087 0.092 Uiso 1 1 calc R . .
H21I H 0.2528 0.6664 0.6534 0.092 Uiso 1 1 calc R . .
C221 C 0.58121(16) 0.7156(2) 0.71997(17) 0.0467(9) Uani 1 1 d . . .
C222 C 0.55093(16) 0.7725(2) 0.67791(17) 0.0462(9) Uani 1 1 d . . .
C223 C 0.58530(18) 0.8170(2) 0.65562(17) 0.0540(10) Uani 1 1 d . . .
H223 H 0.5640 0.8552 0.6264 0.065 Uiso 1 1 calc R . .
C224 C 0.6481(2) 0.8084(2) 0.6737(2) 0.0602(11) Uani 1 1 d . . .
C225 C 0.67786(18) 0.7540(2) 0.7164(2) 0.0676(12) Uani 1 1 d . . .
H225 H 0.7224 0.7486 0.7311 0.081 Uiso 1 1 calc R . .
C226 C 0.64568(18) 0.7064(2) 0.7393(2) 0.0622(11) Uani 1 1 d . . .
C227 C 0.48243(16) 0.7895(2) 0.65765(18) 0.0652(12) Uani 1 1 d . . .
H22A H 0.4571 0.7554 0.6257 0.078 Uiso 1 1 calc R . .
H22B H 0.4736 0.8362 0.6388 0.078 Uiso 1 1 calc R . .
H22C H 0.4731 0.7877 0.6956 0.078 Uiso 1 1 calc R . .
C228 C 0.6861(2) 0.8585(3) 0.6511(2) 0.1018(17) Uani 1 1 d . . .
H22D H 0.7133 0.8867 0.6876 0.122 Uiso 1 1 calc R . .
H22E H 0.6582 0.8891 0.6171 0.122 Uiso 1 1 calc R . .
H22F H 0.7108 0.8313 0.6342 0.122 Uiso 1 1 calc R . .
C229 C 0.68208(18) 0.6461(3) 0.7839(2) 0.1055(19) Uani 1 1 d . . .
H22G H 0.7235 0.6442 0.7853 0.127 Uiso 1 1 calc R . .
H22H H 0.6609 0.6020 0.7673 0.127 Uiso 1 1 calc R . .
H22I H 0.6849 0.6540 0.8275 0.127 Uiso 1 1 calc R . .
C231 C 0.45315(15) 0.64190(19) 0.82462(16) 0.0461(9) Uani 1 1 d . . .
C232 C 0.43094(17) 0.6387(2) 0.87099(18) 0.0604(11) Uani 1 1 d . . .
H232 H 0.4642 0.6444 0.9142 0.072 Uiso 1 1 calc R . .
C233 C 0.3679(2) 0.6287(2) 0.8747(2) 0.0688(12) Uani 1 1 d D . .
C234 C 0.31459(19) 0.6689(3) 0.8216(2) 0.0979(17) Uani 1 1 d D . .
H23A H 0.3257 0.7181 0.8229 0.117 Uiso 1 1 calc R . .
H23B H 0.2773 0.6644 0.8291 0.117 Uiso 1 1 calc R . .
H23C H 0.3071 0.6495 0.7793 0.117 Uiso 1 1 calc R . .
C235 C 0.3746(2) 0.6516(3) 0.9424(2) 0.119(2) Uani 1 1 d D . .
H23D H 0.4055 0.6225 0.9753 0.143 Uiso 1 1 calc R . .
H23E H 0.3351 0.6463 0.9451 0.143 Uiso 1 1 calc R . .
H23F H 0.3875 0.7004 0.9495 0.143 Uiso 1 1 calc R . .
C236 C 0.3510(2) 0.5495(3) 0.8668(2) 0.1041(18) Uani 1 1 d D . .
H23G H 0.3412 0.5351 0.8224 0.125 Uiso 1 1 calc R . .
H23H H 0.3153 0.5416 0.8764 0.125 Uiso 1 1 calc R . .
H23I H 0.3860 0.5224 0.8966 0.125 Uiso 1 1 calc R . .
C241 C 0.46479(14) 0.63334(17) 0.69963(16) 0.0383(8) Uani 1 1 d . . .
C242 C 0.43836(16) 0.61064(19) 0.63717(17) 0.0475(9) Uani 1 1 d . . .
H242 H 0.3934 0.6092 0.6196 0.057 Uiso 1 1 calc R . .
C243 C 0.46361(18) 0.5866(2) 0.58782(17) 0.0568(11) Uani 1 1 d . . .
C244 C 0.4300(3) 0.5194(3) 0.5580(3) 0.154(3) Uani 1 1 d . . .
H24A H 0.4315 0.5118 0.5162 0.184 Uiso 1 1 calc R . .
H24B H 0.3871 0.5228 0.5518 0.184 Uiso 1 1 calc R . .
H24C H 0.4498 0.4803 0.5867 0.184 Uiso 1 1 calc R . .
C245 C 0.4468(3) 0.6399(3) 0.5341(3) 0.1501(19) Uani 1 1 d . . .
H24D H 0.4691 0.6833 0.5514 0.180 Uiso 1 1 calc R . .
H24E H 0.4024 0.6488 0.5160 0.180 Uiso 1 1 calc R . .
H24F H 0.4579 0.6220 0.5002 0.180 Uiso 1 1 calc R . .
C246 C 0.5308(2) 0.5741(3) 0.6136(2) 0.1344(17) Uani 1 1 d . . .
H24G H 0.5400 0.5473 0.5822 0.161 Uiso 1 1 calc R . .
H24H H 0.5443 0.5480 0.6541 0.161 Uiso 1 1 calc R . .
H24I H 0.5524 0.6188 0.6216 0.161 Uiso 1 1 calc R . .
C251 C 0.37224(17) 0.7209(2) 0.71673(19) 0.0532(10) Uani 1 1 d . . .
C252 C 0.34977(19) 0.7775(2) 0.7106(2) 0.0650(12) Uani 1 1 d . D .
C253 C 0.3200(3) 0.8489(3) 0.6997(3) 0.1049(18) Uani 1 1 d D . .
C254 C 0.3401(11) 0.8901(12) 0.7603(8) 0.172(11) Uiso 0.334(9) 1 d PDU D 7
H25A H 0.3173 0.9340 0.7516 0.206 Uiso 0.334(9) 1 calc PR D 7
H25B H 0.3842 0.8999 0.7765 0.206 Uiso 0.334(9) 1 calc PR D 7
H25C H 0.3322 0.8635 0.7927 0.206 Uiso 0.334(9) 1 calc PR D 7
C255 C 0.3181(9) 0.8712(12) 0.6312(7) 0.130(9) Uiso 0.334(9) 1 d PDU D 7
H25D H 0.2977 0.9165 0.6185 0.156 Uiso 0.334(9) 1 calc PR D 7
H25E H 0.2954 0.8363 0.5987 0.156 Uiso 0.334(9) 1 calc PR D 7
H25F H 0.3602 0.8746 0.6345 0.156 Uiso 0.334(9) 1 calc PR D 7
C256 C 0.2463(6) 0.8318(10) 0.6723(10) 0.129(8) Uiso 0.334(9) 1 d PDU D 7
H25G H 0.2234 0.8755 0.6657 0.155 Uiso 0.334(9) 1 calc PR D 7
H25H H 0.2387 0.8030 0.7036 0.155 Uiso 0.334(9) 1 calc PR D 7
H25I H 0.2330 0.8068 0.6313 0.155 Uiso 0.334(9) 1 calc PR D 7
C25A C 0.3707(4) 0.9081(3) 0.7312(5) 0.115(4) Uani 0.666(9) 1 d PDU D 8
H25J H 0.3506 0.9537 0.7244 0.138 Uiso 0.666(9) 1 calc PR D 8
H25K H 0.3997 0.9074 0.7110 0.138 Uiso 0.666(9) 1 calc PR D 8
H25L H 0.3930 0.8994 0.7776 0.138 Uiso 0.666(9) 1 calc PR D 8
C25B C 0.2862(6) 0.8654(6) 0.6308(4) 0.157(4) Uani 0.666(9) 1 d PDU D 8
H25M H 0.2672 0.9114 0.6261 0.189 Uiso 0.666(9) 1 calc PR D 8
H25N H 0.2541 0.8303 0.6103 0.189 Uiso 0.666(9) 1 calc PR D 8
H25O H 0.3147 0.8653 0.6100 0.189 Uiso 0.666(9) 1 calc PR D 8
C25C C 0.2759(5) 0.8492(5) 0.7357(6) 0.157(4) Uani 0.666(9) 1 d PDU D 8
H25P H 0.2556 0.8946 0.7299 0.189 Uiso 0.666(9) 1 calc PR D 8
H25Q H 0.3000 0.8405 0.7818 0.189 Uiso 0.666(9) 1 calc PR D 8
H25R H 0.2448 0.8127 0.7177 0.189 Uiso 0.666(9) 1 calc PR D 8
C261 C 0.60085(18) 0.5938(3) 0.92315(19) 0.0742(14) Uani 1 1 d . . .
C262 C 0.6082(3) 0.5260(3) 0.8904(3) 0.1501(19) Uani 1 1 d . . .
H26A H 0.6270 0.5368 0.8607 0.180 Uiso 1 1 calc R . .
H26B H 0.5677 0.5050 0.8663 0.180 Uiso 1 1 calc R . .
H26C H 0.6344 0.4934 0.9233 0.180 Uiso 1 1 calc R . .
C263 C 0.5763(2) 0.5717(3) 0.9736(2) 0.142(2) Uani 1 1 d . . .
H26D H 0.5337 0.5560 0.9512 0.171 Uiso 1 1 calc R . .
H26E H 0.5782 0.6115 1.0012 0.171 Uiso 1 1 calc R . .
H26F H 0.6017 0.5337 1.0001 0.171 Uiso 1 1 calc R . .
C264 C 0.6678(2) 0.6213(3) 0.9631(2) 0.1344(17) Uani 1 1 d . . .
H26G H 0.6914 0.5862 0.9950 0.161 Uiso 1 1 calc R . .
H26H H 0.6662 0.6644 0.9853 0.161 Uiso 1 1 calc R . .
H26I H 0.6876 0.6304 0.9340 0.161 Uiso 1 1 calc R . .
C271 C 0.5604(2) 0.7678(2) 0.8941(2) 0.0713(13) Uani 1 1 d . . .
C272 C 0.6224(2) 0.7960(3) 0.8997(2) 0.1087(19) Uani 1 1 d . . .
H27A H 0.6276 0.8440 0.9155 0.130 Uiso 1 1 calc R . .
H27B H 0.6234 0.7948 0.8572 0.130 Uiso 1 1 calc R . .
H27C H 0.6557 0.7671 0.9299 0.130 Uiso 1 1 calc R . .
C273 C 0.5603(2) 0.7755(3) 0.9616(3) 0.112(2) Uani 1 1 d . . .
H27D H 0.5651 0.8247 0.9741 0.134 Uiso 1 1 calc R . .
H27E H 0.5944 0.7487 0.9931 0.134 Uiso 1 1 calc R . .
H27F H 0.5213 0.7581 0.9603 0.134 Uiso 1 1 calc R . .
C274 C 0.5091(3) 0.8148(3) 0.8460(3) 0.159(3) Uani 1 1 d . . .
H27G H 0.4689 0.7975 0.8412 0.191 Uiso 1 1 calc R . .
H27H H 0.5113 0.8140 0.8041 0.191 Uiso 1 1 calc R . .
H27I H 0.5148 0.8626 0.8625 0.191 Uiso 1 1 calc R . .

loop_
_atom_site_aniso_label
_atom_site_aniso_U_11
_atom_site_aniso_U_22
_atom_site_aniso_U_33
_atom_site_aniso_U_23
_atom_site_aniso_U_13
_atom_site_aniso_U_12
P11 0.0363(5) 0.0377(6) 0.0342(5) -0.0006(4) 0.0155(4) 0.0002(5)
P12 0.0370(5) 0.0599(7) 0.0392(5) -0.0029(5) 0.0162(4) -0.0004(5)
Al11 0.0367(6) 0.0479(7) 0.0389(6) -0.0020(5) 0.0179(5) 0.0011(5)
C111 0.0297(18) 0.046(2) 0.0342(19) -0.0060(17) 0.0124(15) 0.0013(17)
C112 0.0394(19) 0.042(2) 0.043(2) -0.0035(19) 0.0156(16) -0.0055(18)
C113 0.040(2) 0.048(3) 0.057(2) -0.004(2) 0.0173(18) 0.0011(18)
C114 0.041(2) 0.052(3) 0.049(2) -0.017(2) 0.0103(18) 0.0040(19)
C115 0.053(2) 0.057(3) 0.038(2) -0.008(2) 0.0166(18) 0.007(2)
C116 0.045(2) 0.047(3) 0.045(2) -0.0046(19) 0.0182(18) 0.0026(19)
C117 0.072(3) 0.041(3) 0.070(3) 0.000(2) 0.035(2) -0.005(2)
C118 0.073(3) 0.063(3) 0.068(3) -0.019(2) 0.018(2) 0.013(2)
C119 0.077(3) 0.058(3) 0.047(2) 0.001(2) 0.037(2) 0.002(2)
C121 0.036(2) 0.059(3) 0.056(2) -0.009(2) 0.0209(18) -0.002(2)
C122 0.032(2) 0.053(3) 0.057(3) -0.013(2) 0.0178(19) 0.0033(19)
C123 0.046(2) 0.051(3) 0.094(3) -0.016(3) 0.030(2) 0.001(2)
C124 0.043(3) 0.064(3) 0.084(4) -0.027(3) 0.012(3) -0.007(2)
C125 0.047(3) 0.101(4) 0.064(3) -0.029(3) 0.002(2) -0.007(3)
C126 0.042(2) 0.096(4) 0.050(2) -0.003(3) 0.008(2) -0.005(3)
C127 0.067(3) 0.047(3) 0.072(3) -0.001(2) 0.036(2) -0.004(2)
C128 0.071(3) 0.110(5) 0.125(4) -0.057(4) 0.020(3) -0.021(3)
C129 0.075(3) 0.141(5) 0.048(3) -0.007(3) 0.000(2) -0.023(3)
C131 0.0305(18) 0.043(2) 0.0388(19) 0.0000(18) 0.0119(15) 0.0000(17)
C132 0.038(2) 0.067(3) 0.0381(19) 0.001(2) 0.0186(16) 0.004(2)
C133 0.038(2) 0.122(4) 0.042(2) -0.010(3) 0.0073(19) -0.002(3)
C134 0.028(7) 0.139(14) 0.034(8) -0.013(7) 0.000(6) -0.003(8)
C135 0.040(2) 0.093(4) 0.107(3) -0.006(3) 0.031(2) -0.006(2)
C136 0.129(9) 0.128(9) 0.058(5) 0.018(5) 0.037(5) 0.036(7)
C13A 0.055(9) 0.19(2) 0.056(9) -0.004(12) 0.011(7) 0.008(14)
C13B 0.103(10) 0.105(11) 0.101(8) 0.016(8) -0.036(7) -0.029(8)
C13C 0.061(3) 0.151(5) 0.068(3) 0.024(3) 0.023(2) 0.061(3)
C141 0.0351(18) 0.034(2) 0.0422(19) 0.0041(17) 0.0199(16) -0.0008(16)
C142 0.0340(19) 0.041(2) 0.043(2) 0.0029(17) 0.0155(17) -0.0046(17)
C143 0.035(2) 0.055(3) 0.051(2) -0.003(2) 0.0200(18) 0.0085(19)
C144 0.040(2) 0.093(4) 0.107(3) -0.006(3) 0.031(2) -0.006(2)
C145 0.065(3) 0.062(3) 0.108(4) -0.013(3) 0.035(3) 0.006(2)
C146 0.061(3) 0.151(5) 0.068(3) 0.024(3) 0.023(2) 0.061(3)
C151 0.047(2) 0.041(2) 0.0333(19) 0.0015(18) 0.0183(16) 0.0041(19)
C152 0.063(3) 0.050(3) 0.039(2) 0.000(2) 0.0239(19) 0.005(2)
C153 0.139(4) 0.054(3) 0.039(2) 0.010(2) 0.026(3) 0.016(3)
C154 0.139(4) 0.054(3) 0.039(2) 0.010(2) 0.026(3) 0.016(3)
C155 0.229(18) 0.044(9) 0.074(9) 0.015(7) 0.079(10) -0.021(10)
C156 0.129(9) 0.128(9) 0.058(5) 0.018(5) 0.037(5) 0.036(7)
C15A 0.146(7) 0.052(6) 0.211(10) 0.072(6) 0.015(7) 0.000(5)
C15B 0.146(7) 0.052(6) 0.211(10) 0.072(6) 0.015(7) 0.000(5)
C15C 0.159(11) 0.082(7) 0.094(7) 0.033(5) 0.047(7) 0.091(7)
C161 0.042(2) 0.064(3) 0.043(2) 0.005(2) 0.0190(18) 0.000(2)
C162 0.092(9) 0.067(6) 0.082(7) 0.013(5) 0.053(6) -0.004(6)
C163 0.064(7) 0.125(11) 0.078(6) 0.036(7) 0.030(5) 0.016(6)
C164 0.062(6) 0.110(11) 0.076(8) 0.010(6) 0.040(6) -0.007(6)
C16A 0.091(10) 0.056(7) 0.065(9) 0.000(6) 0.041(8) 0.004(7)
C16B 0.075(9) 0.057(8) 0.069(7) 0.034(6) 0.041(7) 0.012(6)
C16C 0.087(9) 0.084(13) 0.089(11) 0.030(8) 0.033(8) -0.036(9)
C171 0.042(2) 0.062(3) 0.056(2) -0.015(2) 0.0218(19) 0.002(2)
C172 0.240(7) 0.049(3) 0.117(4) 0.015(3) 0.127(5) 0.037(4)
C173 0.103(3) 0.080(3) 0.157(4) -0.041(3) 0.042(3) 0.009(2)
C174 0.103(3) 0.080(3) 0.157(4) -0.041(3) 0.042(3) 0.009(2)
P21 0.0383(5) 0.0412(6) 0.0474(6) 0.0017(5) 0.0163(5) -0.0011(5)
P22 0.0390(5) 0.0625(8) 0.0549(6) 0.0076(6) 0.0136(5) -0.0042(5)
Al21 0.0468(7) 0.0544(8) 0.0521(7) -0.0003(6) 0.0116(6) -0.0068(6)
C211 0.036(2) 0.054(3) 0.044(2) -0.0015(19) 0.0189(17) -0.0051(19)
C212 0.037(2) 0.058(3) 0.051(2) -0.001(2) 0.0202(18) -0.001(2)
C213 0.033(2) 0.075(3) 0.055(2) -0.007(2) 0.0188(18) -0.005(2)
C214 0.048(2) 0.065(3) 0.050(2) -0.014(2) 0.029(2) -0.014(2)
C215 0.050(2) 0.045(3) 0.052(2) -0.004(2) 0.0196(19) -0.005(2)
C216 0.040(2) 0.045(2) 0.045(2) -0.0033(19) 0.0164(18) -0.0034(19)
C217 0.061(3) 0.044(3) 0.068(3) 0.006(2) 0.015(2) 0.005(2)
C218 0.051(2) 0.070(3) 0.080(3) -0.019(2) 0.028(2) -0.016(2)
C219 0.055(3) 0.071(3) 0.083(3) 0.003(3) 0.008(2) 0.000(3)
C221 0.035(2) 0.052(3) 0.053(2) 0.003(2) 0.0183(18) 0.0022(19)
C222 0.039(2) 0.047(3) 0.051(2) -0.006(2) 0.0170(18) -0.0023(19)
C223 0.054(3) 0.054(3) 0.052(2) 0.001(2) 0.020(2) 0.004(2)
C224 0.063(3) 0.066(3) 0.066(3) 0.002(2) 0.041(2) -0.005(2)
C225 0.041(2) 0.087(4) 0.081(3) 0.004(3) 0.031(2) -0.005(2)
C226 0.045(2) 0.067(3) 0.079(3) 0.012(2) 0.029(2) 0.002(2)
C227 0.052(3) 0.058(3) 0.073(3) 0.005(2) 0.014(2) 0.002(2)
C228 0.089(3) 0.109(4) 0.129(4) 0.017(4) 0.066(3) -0.016(3)
C229 0.043(3) 0.124(5) 0.151(5) 0.060(4) 0.043(3) 0.025(3)
C231 0.047(2) 0.047(2) 0.043(2) -0.0048(19) 0.0180(18) -0.0069(19)
C232 0.059(3) 0.062(3) 0.052(2) -0.011(2) 0.015(2) -0.017(2)
C233 0.069(3) 0.076(4) 0.074(3) -0.009(3) 0.041(3) -0.016(3)
C234 0.066(3) 0.124(5) 0.119(4) 0.017(4) 0.054(3) -0.001(3)
C235 0.102(4) 0.191(6) 0.083(3) -0.047(4) 0.056(3) -0.026(4)
C236 0.097(4) 0.112(5) 0.123(4) -0.001(4) 0.066(3) -0.032(3)
C241 0.0308(18) 0.038(2) 0.0406(19) 0.0016(17) 0.0096(15) 0.0016(16)
C242 0.044(2) 0.045(2) 0.059(2) 0.008(2) 0.0263(19) 0.0014(18)
C243 0.063(3) 0.059(3) 0.046(2) -0.004(2) 0.020(2) 0.002(2)
C244 0.202(6) 0.120(5) 0.202(6) -0.102(5) 0.147(6) -0.085(5)
C245 0.232(5) 0.125(4) 0.124(4) 0.036(3) 0.105(4) 0.059(4)
C246 0.077(3) 0.194(5) 0.117(3) -0.045(3) 0.026(2) 0.010(3)
C251 0.044(2) 0.053(3) 0.066(3) 0.003(2) 0.027(2) 0.006(2)
C252 0.056(3) 0.061(3) 0.077(3) 0.002(3) 0.027(2) 0.012(2)
C253 0.102(4) 0.093(5) 0.125(5) 0.033(4) 0.054(4) 0.046(4)
C25A 0.150(8) 0.026(4) 0.139(8) -0.004(5) 0.030(7) 0.020(5)
C25B 0.178(8) 0.112(6) 0.173(8) 0.027(5) 0.065(7) 0.091(6)
C25C 0.178(8) 0.112(6) 0.173(8) 0.027(5) 0.065(7) 0.091(6)
C261 0.055(3) 0.104(4) 0.053(3) 0.017(3) 0.012(2) 0.000(3)
C262 0.232(5) 0.125(4) 0.124(4) 0.036(3) 0.105(4) 0.059(4)
C263 0.130(5) 0.179(7) 0.113(5) 0.081(5) 0.046(4) 0.034(5)
C264 0.077(3) 0.194(5) 0.117(3) -0.045(3) 0.026(2) 0.010(3)
C271 0.073(3) 0.065(3) 0.072(3) -0.016(3) 0.027(3) -0.022(3)
C272 0.130(5) 0.082(4) 0.123(4) -0.020(3) 0.061(4) -0.051(4)
C273 0.128(5) 0.091(4) 0.146(5) -0.052(4) 0.085(4) -0.034(4)
C274 0.157(6) 0.048(3) 0.176(6) -0.028(4) -0.026(5) 0.012(4)

loop_
_atom_type_symbol
_atom_type_description
_atom_type_scat_dispersion_real
_atom_type_scat_dispersion_imag
_atom_type_scat_source
C C 0.0033 0.0016 'International Tables Vol C Tables 4.2.6.8 and 6.1.1.4'
H H 0.0000 0.0000 'International Tables Vol C Tables 4.2.6.8 and 6.1.1.4'
Al Al 0.0645 0.0514 'International Tables Vol C Tables 4.2.6.8 and 6.1.1.4'
P P 0.1023 0.0942 'International Tables Vol C Tables 4.2.6.8 and 6.1.1.4'

loop_
_geom_angle_atom_site_label_1
_geom_angle_atom_site_label_2
_geom_angle_atom_site_label_3
_geom_angle
C151 P11 C131 102.91(16)
C151 P11 C111 111.45(16)
C131 P11 C111 120.03(16)
C151 P11 C141 109.61(16)
C131 P11 C141 108.15(14)
C111 P11 C141 104.51(15)
C141 P12 C121 109.41(16)
C141 P12 Al11 103.54(11)
C121 P12 Al11 120.78(12)
C171 Al11 C161 116.23(16)
C171 Al11 C131 113.21(15)
C161 Al11 C131 109.44(15)
C171 Al11 P12 112.21(12)
C161 Al11 P12 110.64(11)
C131 Al11 P12 92.70(10)
C112 C111 C116 119.0(3)
C112 C111 P11 116.1(2)
C116 C111 P11 124.8(3)
C113 C112 C111 119.7(3)
C113 C112 C117 117.5(3)
C111 C112 C117 122.8(3)
C112 C113 C114 122.4(4)
C112 C113 H113 118.8
C114 C113 H113 118.8
C115 C114 C113 117.3(3)
C115 C114 C118 122.2(3)
C113 C114 C118 120.4(4)
C114 C115 C116 123.7(3)
C114 C115 H115 118.2
C116 C115 H115 118.2
C115 C116 C111 117.9(3)
C115 C116 C119 117.6(3)
C111 C116 C119 124.5(3)
C112 C117 H11A 109.5
C112 C117 H11B 109.5
H11A C117 H11B 109.5
C112 C117 H11C 109.5
H11A C117 H11C 109.5
H11B C117 H11C 109.5
C114 C118 H11D 109.5
C114 C118 H11E 109.5
H11D C118 H11E 109.5
C114 C118 H11F 109.5
H11D C118 H11F 109.5
H11E C118 H11F 109.5
C116 C119 H11G 109.5
C116 C119 H11H 109.5
H11G C119 H11H 109.5
C116 C119 H11I 109.5
H11G C119 H11I 109.5
H11H C119 H11I 109.5
C122 C121 C126 117.2(4)
C122 C121 P12 127.6(3)
C126 C121 P12 115.2(3)
C123 C122 C121 120.1(4)
C123 C122 C127 117.0(4)
C121 C122 C127 122.9(3)
C124 C123 C122 122.3(4)
C124 C123 H123 118.8
C122 C123 H123 118.8
C125 C124 C123 117.6(4)
C125 C124 C128 121.9(4)
C123 C124 C128 120.4(5)
C124 C125 C126 123.1(4)
C124 C125 H125 118.4
C126 C125 H125 118.4
C125 C126 C121 119.6(4)
C125 C126 C129 119.5(4)
C121 C126 C129 120.9(4)
C122 C127 H12A 109.5
C122 C127 H12B 109.5
H12A C127 H12B 109.5
C122 C127 H12C 109.5
H12A C127 H12C 109.5
H12B C127 H12C 109.5
C124 C128 H12D 109.5
C124 C128 H12E 109.5
H12D C128 H12E 109.5
C124 C128 H12F 109.5
H12D C128 H12F 109.5
H12E C128 H12F 109.5
C126 C129 H12G 109.5
C126 C129 H12H 109.5
H12G C129 H12H 109.5
C126 C129 H12I 109.5
H12G C129 H12I 109.5
H12H C129 H12I 109.5
C132 C131 P11 128.9(3)
C132 C131 Al11 113.6(2)
P11 C131 Al11 116.12(16)
C131 C132 C133 138.7(3)
C131 C132 H132 110.6
C133 C132 H132 110.6
C13C C133 C135 73.1(5)
C13C C133 C134 125.0(12)
C135 C133 C134 112.5(11)
C13C C133 C13A 111.6(11)
C135 C133 C13A 124.3(14)
C134 C133 C13A 18.7(19)
C13C C133 C132 109.5(5)
C135 C133 C132 111.7(6)
C134 C133 C132 116.9(11)
C13A C133 C132 117.3(13)
C13C C133 C13B 108.1(6)
C135 C133 C13B 35.2(6)
C134 C133 C13B 89.4(12)
C13A C133 C13B 106.9(11)
C132 C133 C13B 102.7(5)
C13C C133 C136 33.6(5)
C135 C133 C136 106.1(6)
C134 C133 C136 105.9(11)
C13A C133 C136 88.0(11)
C132 C133 C136 102.4(5)
C13B C133 C136 140.3(6)
C133 C134 H13A 109.5
C133 C134 H13B 109.5
H13A C134 H13B 109.5
C133 C134 H13C 109.5
H13A C134 H13C 109.5
H13B C134 H13C 109.5
C133 C135 H13D 109.5
C133 C135 H13E 109.5
H13D C135 H13E 109.5
C133 C135 H13F 109.5
H13D C135 H13F 109.5
H13E C135 H13F 109.5
C133 C136 H13G 109.5
C133 C136 H13H 109.5
H13G C136 H13H 109.5
C133 C136 H13I 109.5
H13G C136 H13I 109.5
H13H C136 H13I 109.5
C133 C13A H13J 109.5
C133 C13A H13K 109.5
H13J C13A H13K 109.5
C133 C13A H13L 109.5
H13J C13A H13L 109.5
H13K C13A H13L 109.5
C133 C13B H13M 109.5
C133 C13B H13N 109.5
H13M C13B H13N 109.5
C133 C13B H13O 109.5
H13M C13B H13O 109.5
H13N C13B H13O 109.5
C133 C13C H13P 109.5
C133 C13C H13Q 109.5
H13P C13C H13Q 109.5
C133 C13C H13R 109.5
H13P C13C H13R 109.5
H13Q C13C H13R 109.5
C142 C141 P12 129.4(3)
C142 C141 P11 114.2(2)
P12 C141 P11 116.00(17)
C141 C142 C143 133.3(3)
C141 C142 H142 113.3
C143 C142 H142 113.3
C144 C143 C146 109.5(3)
C144 C143 C142 110.8(3)
C146 C143 C142 114.9(3)
C144 C143 C145 107.1(3)
C146 C143 C145 107.9(3)
C142 C143 C145 106.2(3)
C143 C144 H14A 109.5
C143 C144 H14B 109.5
H14A C144 H14B 109.5
C143 C144 H14C 109.5
H14A C144 H14C 109.5
H14B C144 H14C 109.5
C143 C145 H14D 109.5
C143 C145 H14E 109.5
H14D C145 H14E 109.5
C143 C145 H14F 109.5
H14D C145 H14F 109.5
H14E C145 H14F 109.5
C143 C146 H14G 109.5
C143 C146 H14H 109.5
H14G C146 H14H 109.5
C143 C146 H14I 109.5
H14G C146 H14I 109.5
H14H C146 H14I 109.5
C152 C151 P11 169.8(3)
C151 C152 C153 177.6(4)
C15B C153 C154 114.3(10)
C15B C153 C152 112.3(5)
C154 C153 C152 117.9(7)
C15B C153 C156 55.6(6)
C154 C153 C156 126.8(8)
C152 C153 C156 112.9(6)
C15B C153 C15A 123.5(9)
C154 C153 C15A 12.4(9)
C152 C153 C15A 105.5(6)
C156 C153 C15A 137.8(8)
C15B C153 C15C 108.2(7)
C154 C153 C15C 94.0(9)
C152 C153 C15C 108.1(4)
C156 C153 C15C 54.7(6)
C15A C153 C15C 97.5(8)
C15B C153 C155 39.8(7)
C154 C153 C155 90.5(8)
C152 C153 C155 100.4(5)
C156 C153 C155 95.4(8)
C15A C153 C155 94.3(8)
C15C C153 C155 144.7(6)
C153 C154 H15A 109.5
C153 C154 H15B 109.5
H15A C154 H15B 109.5
C153 C154 H15C 109.5
H15A C154 H15C 109.5
H15B C154 H15C 109.5
C153 C155 H15D 109.5
C153 C155 H15E 109.5
H15D C155 H15E 109.5
C153 C155 H15F 109.5
H15D C155 H15F 109.5
H15E C155 H15F 109.5
C153 C156 H15G 109.5
C153 C156 H15H 109.5
H15G C156 H15H 109.5
C153 C156 H15I 109.5
H15G C156 H15I 109.5
H15H C156 H15I 109.5
C153 C15A H15J 109.5
C153 C15A H15K 109.5
H15J C15A H15K 109.5
C153 C15A H15L 109.5
H15J C15A H15L 109.5
H15K C15A H15L 109.5
C153 C15B H15M 109.5
C153 C15B H15N 109.5
H15M C15B H15N 109.5
C153 C15B H15O 109.5
H15M C15B H15O 109.5
H15N C15B H15O 109.5
C153 C15C H15P 109.5
C153 C15C H15Q 109.5
H15P C15C H15Q 109.5
C153 C15C H15R 109.5
H15P C15C H15R 109.5
H15Q C15C H15R 109.5
C163 C161 C164 108.0(5)
C163 C161 C16C 129.8(7)
C164 C161 C16C 36.5(5)
C163 C161 C162 108.8(6)
C164 C161 C162 106.7(5)
C16C C161 C162 71.7(6)
C163 C161 C16B 34.1(4)
C164 C161 C16B 76.2(5)
C16C C161 C16B 106.8(6)
C162 C161 C16B 131.1(6)
C163 C161 C16A 72.7(5)
C164 C161 C16A 133.7(6)
C16C C161 C16A 106.6(7)
C162 C161 C16A 39.3(4)
C16B C161 C16A 103.3(6)
C163 C161 Al11 110.3(4)
C164 C161 Al11 110.7(5)
C16C C161 Al11 115.5(5)
C162 C161 Al11 112.3(4)
C16B C161 Al11 111.7(5)
C16A C161 Al11 112.0(4)
C161 C162 H16A 109.5
C161 C162 H16B 109.5
H16A C162 H16B 109.5
C161 C162 H16C 109.5
H16A C162 H16C 109.5
H16B C162 H16C 109.5
C161 C163 H16D 109.5
C161 C163 H16E 109.5
H16D C163 H16E 109.5
C161 C163 H16F 109.5
H16D C163 H16F 109.5
H16E C163 H16F 109.5
C161 C164 H16G 109.5
C161 C164 H16H 109.5
H16G C164 H16H 109.5
C161 C164 H16I 109.5
H16G C164 H16I 109.5
H16H C164 H16I 109.5
C161 C16A H16J 109.5
C161 C16A H16K 109.5
H16J C16A H16K 109.5
C161 C16A H16L 109.5
H16J C16A H16L 109.5
H16K C16A H16L 109.5
C161 C16B H16M 109.5
C161 C16B H16N 109.5
H16M C16B H16N 109.5
C161 C16B H16O 109.5
H16M C16B H16O 109.5
H16N C16B H16O 109.5
C161 C16C H16P 109.5
C161 C16C H16Q 109.5
H16P C16C H16Q 109.5
C161 C16C H16R 109.5
H16P C16C H16R 109.5
H16Q C16C H16R 109.5
C174 C171 C172 109.6(4)
C174 C171 C173 107.4(4)
C172 C171 C173 104.5(4)
C174 C171 Al11 112.1(3)
C172 C171 Al11 111.4(3)
C173 C171 Al11 111.4(3)
C171 C172 H17A 109.5
C171 C172 H17B 109.5
H17A C172 H17B 109.5
C171 C172 H17C 109.5
H17A C172 H17C 109.5
H17B C172 H17C 109.5
C171 C173 H17D 109.5
C171 C173 H17E 109.5
H17D C173 H17E 109.5
C171 C173 H17F 109.5
H17D C173 H17F 109.5
H17E C173 H17F 109.5
C171 C174 H17G 109.5
C171 C174 H17H 109.5
H17G C174 H17H 109.5
C171 C174 H17I 109.5
H17G C174 H17I 109.5
H17H C174 H17I 109.5
C251 P21 C231 104.88(18)
C251 P21 C241 107.20(17)
C231 P21 C241 108.35(15)
C251 P21 C211 111.74(18)
C231 P21 C211 118.67(17)
C241 P21 C211 105.51(15)
C241 P22 C221 111.11(16)
C241 P22 Al21 104.70(12)
C221 P22 Al21 119.54(12)
C271 Al21 C261 115.18(19)
C271 Al21 C231 110.78(18)
C261 Al21 C231 112.17(17)
C271 Al21 P22 116.28(14)
C261 Al21 P22 108.89(14)
C231 Al21 P22 91.16(11)
C216 C211 C212 118.9(3)
C216 C211 P21 115.1(3)
C212 C211 P21 125.7(3)
C213 C212 C211 118.3(4)
C213 C212 C219 116.6(3)
C211 C212 C219 125.1(4)
C214 C213 C212 123.3(3)
C214 C213 H213 118.3
C212 C213 H213 118.3
C213 C214 C215 117.5(4)
C213 C214 C218 122.0(3)
C215 C214 C218 120.5(4)
C216 C215 C214 121.5(4)
C216 C215 H215 119.2
C214 C215 H215 119.2
C215 C216 C211 120.3(3)
C215 C216 C217 116.0(3)
C211 C216 C217 123.6(3)
C216 C217 H21A 109.5
C216 C217 H21B 109.5
H21A C217 H21B 109.5
C216 C217 H21C 109.5
H21A C217 H21C 109.5
H21B C217 H21C 109.5
C214 C218 H21D 109.5
C214 C218 H21E 109.5
H21D C218 H21E 109.5
C214 C218 H21F 109.5
H21D C218 H21F 109.5
H21E C218 H21F 109.5
C212 C219 H21G 109.5
C212 C219 H21H 109.5
H21G C219 H21H 109.5
C212 C219 H21I 109.5
H21G C219 H21I 109.5
H21H C219 H21I 109.5
C226 C221 C222 118.7(3)
C226 C221 P22 113.6(3)
C222 C221 P22 127.6(3)
C223 C222 C221 119.4(3)
C223 C222 C227 117.9(3)
C221 C222 C227 122.6(3)
C224 C223 C222 122.5(4)
C224 C223 H223 118.7
C222 C223 H223 118.7
C223 C224 C225 117.8(4)
C223 C224 C228 122.5(4)
C225 C224 C228 119.6(4)
C224 C225 C226 122.4(4)
C224 C225 H225 118.8
C226 C225 H225 118.8
C221 C226 C225 119.0(4)
C221 C226 C229 122.4(4)
C225 C226 C229 118.6(4)
C222 C227 H22A 109.5
C222 C227 H22B 109.5
H22A C227 H22B 109.5
C222 C227 H22C 109.5
H22A C227 H22C 109.5
H22B C227 H22C 109.5
C224 C228 H22D 109.5
C224 C228 H22E 109.5
H22D C228 H22E 109.5
C224 C228 H22F 109.5
H22D C228 H22F 109.5
H22E C228 H22F 109.5
C226 C229 H22G 109.5
C226 C229 H22H 109.5
H22G C229 H22H 109.5
C226 C229 H22I 109.5
H22G C229 H22I 109.5
H22H C229 H22I 109.5
C232 C231 P21 127.6(3)
C232 C231 Al21 113.9(3)
P21 C231 Al21 117.91(18)
C231 C232 C233 138.1(3)
C231 C232 H232 110.9
C233 C232 H232 110.9
C235 C233 C234 110.3(4)
C235 C233 C232 108.6(3)
C234 C233 C232 113.3(3)
C235 C233 C236 107.8(4)
C234 C233 C236 107.8(4)
C232 C233 C236 108.9(4)
C233 C234 H23A 109.5
C233 C234 H23B 109.5
H23A C234 H23B 109.5
C233 C234 H23C 109.5
H23A C234 H23C 109.5
H23B C234 H23C 109.5
C233 C235 H23D 109.5
C233 C235 H23E 109.5
H23D C235 H23E 109.5
C233 C235 H23F 109.5
H23D C235 H23F 109.5
H23E C235 H23F 109.5
C233 C236 H23G 109.5
C233 C236 H23H 109.5
H23G C236 H23H 109.5
C233 C236 H23I 109.5
H23G C236 H23I 109.5
H23H C236 H23I 109.5
C242 C241 P22 130.8(3)
C242 C241 P21 113.2(2)
P22 C241 P21 115.58(18)
C241 C242 C243 134.4(3)
C241 C242 H242 112.8
C243 C242 H242 112.8
C246 C243 C245 108.0(4)
C246 C243 C244 108.8(4)
C245 C243 C244 107.4(4)
C246 C243 C242 116.5(3)
C245 C243 C242 109.4(4)
C244 C243 C242 106.4(3)
C243 C244 H24A 109.5
C243 C244 H24B 109.5
H24A C244 H24B 109.5
C243 C244 H24C 109.5
H24A C244 H24C 109.5
H24B C244 H24C 109.5
C243 C245 H24D 109.5
C243 C245 H24E 109.5
H24D C245 H24E 109.5
C243 C245 H24F 109.5
H24D C245 H24F 109.5
H24E C245 H24F 109.5
C243 C246 H24G 109.5
C243 C246 H24H 109.5
H24G C246 H24H 109.5
C243 C246 H24I 109.5
H24G C246 H24I 109.5
H24H C246 H24I 109.5
C252 C251 P21 172.0(4)
C251 C252 C253 177.6(5)
C25B C253 C254 134.3(11)
C25B C253 C252 112.3(6)
C254 C253 C252 112.4(10)
C25B C253 C25C 111.4(7)
C254 C253 C25C 62.9(9)
C252 C253 C25C 106.8(5)
C25B C253 C25A 107.6(7)
C254 C253 C25A 46.6(10)
C252 C253 C25A 110.6(5)
C25C C253 C25A 108.0(7)
C25B C253 C255 28.6(8)
C254 C253 C255 129.0(14)
C252 C253 C255 102.8(9)
C25C C253 C255 138.6(9)
C25A C253 C255 87.4(9)
C25B C253 C256 67.1(8)
C254 C253 C256 109.9(11)
C252 C253 C256 103.8(8)
C25C C253 C256 49.9(6)
C25A C253 C256 143.9(8)
C255 C253 C256 95.4(9)
C253 C254 H25A 109.5
C253 C254 H25B 109.5
H25A C254 H25B 109.5
C253 C254 H25C 109.5
H25A C254 H25C 109.5
H25B C254 H25C 109.5
C253 C255 H25D 109.5
C253 C255 H25E 109.5
H25D C255 H25E 109.5
C253 C255 H25F 109.5
H25D C255 H25F 109.5
H25E C255 H25F 109.5
C253 C256 H25G 109.5
C253 C256 H25H 109.5
H25G C256 H25H 109.5
C253 C256 H25I 109.5
H25G C256 H25I 109.5
H25H C256 H25I 109.5
C253 C25A H25J 109.5
C253 C25A H25K 109.5
H25J C25A H25K 109.5
C253 C25A H25L 109.5
H25J C25A H25L 109.5
H25K C25A H25L 109.5
C253 C25B H25M 109.5
C253 C25B H25N 109.5
H25M C25B H25N 109.5
C253 C25B H25O 109.5
H25M C25B H25O 109.5
H25N C25B H25O 109.5
C253 C25C H25P 109.5
C253 C25C H25Q 109.5
H25P C25C H25Q 109.5
C253 C25C H25R 109.5
H25P C25C H25R 109.5
H25Q C25C H25R 109.5
C262 C261 C263 106.4(4)
C262 C261 C264 105.6(4)
C263 C261 C264 105.8(4)
C262 C261 Al21 114.3(3)
C263 C261 Al21 112.1(3)
C264 C261 Al21 112.1(4)
C261 C262 H26A 109.5
C261 C262 H26B 109.5
H26A C262 H26B 109.5
C261 C262 H26C 109.5
H26A C262 H26C 109.5
H26B C262 H26C 109.5
C261 C263 H26D 109.5
C261 C263 H26E 109.5
H26D C263 H26E 109.5
C261 C263 H26F 109.5
H26D C263 H26F 109.5
H26E C263 H26F 109.5
C261 C264 H26G 109.5
C261 C264 H26H 109.5
H26G C264 H26H 109.5
C261 C264 H26I 109.5
H26G C264 H26I 109.5
H26H C264 H26I 109.5
C272 C271 C273 106.7(4)
C272 C271 C274 107.8(4)
C273 C271 C274 108.6(4)
C272 C271 Al21 111.6(3)
C273 C271 Al21 113.3(3)
C274 C271 Al21 108.7(3)
C271 C272 H27A 109.5
C271 C272 H27B 109.5
H27A C272 H27B 109.5
C271 C272 H27C 109.5
H27A C272 H27C 109.5
H27B C272 H27C 109.5
C271 C273 H27D 109.5
C271 C273 H27E 109.5
H27D C273 H27E 109.5
C271 C273 H27F 109.5
H27D C273 H27F 109.5
H27E C273 H27F 109.5
C271 C274 H27G 109.5
C271 C274 H27H 109.5
H27G C274 H27H 109.5
C271 C274 H27I 109.5
H27G C274 H27I 109.5
H27H C274 H27I 109.5

loop_
_geom_bond_atom_site_label_1
_geom_bond_atom_site_label_2
_geom_bond_distance
P11 C151 1.740(4)
P11 C131 1.780(3)
P11 C111 1.821(3)
P11 C141 1.848(3)
P12 C141 1.814(3)
P12 C121 1.842(4)
P12 Al11 2.3945(14)
Al11 C171 2.009(4)
Al11 C161 2.031(4)
Al11 C131 2.053(3)
C111 C112 1.410(5)
C111 C116 1.416(4)
C112 C113 1.373(4)
C112 C117 1.509(4)
C113 C114 1.383(4)
C113 H113 0.9600
C114 C115 1.372(5)
C114 C118 1.515(5)
C115 C116 1.386(5)
C115 H115 0.9600
C116 C119 1.500(5)
C117 H11A 0.9599
C117 H11B 0.9599
C117 H11C 0.9599
C118 H11D 0.9599
C118 H11E 0.9599
C118 H11F 0.9599
C119 H11G 0.9599
C119 H11H 0.9599
C119 H11I 0.9599
C121 C122 1.406(5)
C121 C126 1.421(5)
C122 C123 1.396(5)
C122 C127 1.515(5)
C123 C124 1.371(5)
C123 H123 0.9600
C124 C125 1.363(6)
C124 C128 1.517(5)
C125 C126 1.386(5)
C125 H125 0.9600
C126 C129 1.498(5)
C127 H12A 0.9599
C127 H12B 0.9599
C127 H12C 0.9599
C128 H12D 0.9599
C128 H12E 0.9599
C128 H12F 0.9599
C129 H12G 0.9599
C129 H12H 0.9599
C129 H12I 0.9599
C131 C132 1.331(4)
C132 C133 1.535(4)
C132 H132 0.9600
C133 C13C 1.435(8)
C133 C135 1.452(9)
C133 C134 1.490(11)
C133 C13A 1.496(12)
C133 C13B 1.602(9)
C133 C136 1.631(9)
C134 H13A 0.9600
C134 H13B 0.9600
C134 H13C 0.9600
C135 H13D 0.9600
C135 H13E 0.9600
C135 H13F 0.9600
C136 H13G 0.9600
C136 H13H 0.9600
C136 H13I 0.9600
C13A H13J 0.9600
C13A H13K 0.9600
C13A H13L 0.9600
C13B H13M 0.9600
C13B H13N 0.9600
C13B H13O 0.9600
C13C H13P 0.9600
C13C H13Q 0.9600
C13C H13R 0.9600
C141 C142 1.326(4)
C142 C143 1.523(4)
C142 H142 0.9600
C143 C144 1.504(5)
C143 C146 1.511(5)
C143 C145 1.530(5)
C144 H14A 0.9599
C144 H14B 0.9599
C144 H14C 0.9599
C145 H14D 0.9599
C145 H14E 0.9599
C145 H14F 0.9599
C146 H14G 0.9599
C146 H14H 0.9599
C146 H14I 0.9599
C151 C152 1.175(4)
C152 C153 1.481(5)
C153 C15B 1.414(9)
C153 C154 1.472(10)
C153 C156 1.489(10)
C153 C15A 1.500(10)
C153 C15C 1.635(8)
C153 C155 1.717(11)
C154 H15A 0.9600
C154 H15B 0.9600
C154 H15C 0.9600
C155 H15D 0.9600
C155 H15E 0.9600
C155 H15F 0.9600
C156 H15G 0.9600
C156 H15H 0.9600
C156 H15I 0.9600
C15A H15J 0.9600
C15A H15K 0.9600
C15A H15L 0.9600
C15B H15M 0.9600
C15B H15N 0.9600
C15B H15O 0.9600
C15C H15P 0.9600
C15C H15Q 0.9600
C15C H15R 0.9600
C161 C163 1.493(8)
C161 C164 1.526(8)
C161 C16C 1.527(9)
C161 C162 1.533(8)
C161 C16B 1.538(9)
C161 C16A 1.554(9)
C162 H16A 0.9600
C162 H16B 0.9600
C162 H16C 0.9600
C163 H16D 0.9600
C163 H16E 0.9600
C163 H16F 0.9600
C164 H16G 0.9600
C164 H16H 0.9600
C164 H16I 0.9600
C16A H16J 0.9600
C16A H16K 0.9600
C16A H16L 0.9600
C16B H16M 0.9600
C16B H16N 0.9600
C16B H16O 0.9600
C16C H16P 0.9600
C16C H16Q 0.9600
C16C H16R 0.9600
C171 C174 1.482(5)
C171 C172 1.511(5)
C171 C173 1.515(5)
C172 H17A 0.9599
C172 H17B 0.9599
C172 H17C 0.9599
C173 H17D 0.9599
C173 H17E 0.9599
C173 H17F 0.9599
C174 H17G 0.9599
C174 H17H 0.9599
C174 H17I 0.9599
P21 C251 1.746(4)
P21 C231 1.778(3)
P21 C241 1.825(3)
P21 C211 1.829(4)
P22 C241 1.804(3)
P22 C221 1.839(4)
P22 Al21 2.3992(16)
Al21 C271 2.010(4)
Al21 C261 2.013(4)
Al21 C231 2.038(3)
C211 C216 1.402(5)
C211 C212 1.404(4)
C212 C213 1.389(5)
C212 C219 1.503(5)
C213 C214 1.371(5)
C213 H213 0.9600
C214 C215 1.390(4)
C214 C218 1.508(5)
C215 C216 1.373(5)
C215 H215 0.9600
C216 C217 1.521(4)
C217 H21A 0.9599
C217 H21B 0.9599
C217 H21C 0.9599
C218 H21D 0.9599
C218 H21E 0.9599
C218 H21F 0.9599
C219 H21G 0.9599
C219 H21H 0.9599
C219 H21I 0.9599
C221 C226 1.399(5)
C221 C222 1.406(5)
C222 C223 1.391(5)
C222 C227 1.510(5)
C223 C224 1.364(5)
C223 H223 0.9600
C224 C225 1.375(5)
C224 C228 1.523(5)
C225 C226 1.399(5)
C225 H225 0.9600
C226 C229 1.516(5)
C227 H22A 0.9599
C227 H22B 0.9599
C227 H22C 0.9599
C228 H22D 0.9599
C228 H22E 0.9599
C228 H22F 0.9599
C229 H22G 0.9599
C229 H22H 0.9599
C229 H22I 0.9599
C231 C232 1.341(4)
C232 C233 1.527(5)
C232 H232 0.9600
C233 C235 1.515(5)
C233 C234 1.518(5)
C233 C236 1.533(5)
C234 H23A 0.9599
C234 H23B 0.9599
C234 H23C 0.9599
C235 H23D 0.9599
C235 H23E 0.9599
C235 H23F 0.9599
C236 H23G 0.9599
C236 H23H 0.9599
C236 H23I 0.9599
C241 C242 1.339(4)
C242 C243 1.522(5)
C242 H242 0.9600
C243 C246 1.453(5)
C243 C245 1.486(6)
C243 C244 1.492(6)
C244 H24A 0.9599
C244 H24B 0.9599
C244 H24C 0.9599
C245 H24D 0.9599
C245 H24E 0.9599
C245 H24F 0.9599
C246 H24G 0.9599
C246 H24H 0.9599
C246 H24I 0.9599
C251 C252 1.171(5)
C252 C253 1.487(6)
C253 C25B 1.442(8)
C253 C254 1.456(12)
C253 C25C 1.552(8)
C253 C25A 1.567(8)
C253 C255 1.571(12)
C253 C256 1.606(12)
C254 H25A 0.9600
C254 H25B 0.9600
C254 H25C 0.9600
C255 H25D 0.9600
C255 H25E 0.9600
C255 H25F 0.9600
C256 H25G 0.9600
C256 H25H 0.9600
C256 H25I 0.9600
C25A H25J 0.9600
C25A H25K 0.9600
C25A H25L 0.9600
C25B H25M 0.9600
C25B H25N 0.9600
C25B H25O 0.9600
C25C H25P 0.9600
C25C H25Q 0.9600
C25C H25R 0.9600
C261 C262 1.517(6)
C261 C263 1.521(5)
C261 C264 1.535(6)
C262 H26A 0.9599
C262 H26B 0.9599
C262 H26C 0.9599
C263 H26D 0.9599
C263 H26E 0.9599
C263 H26F 0.9599
C264 H26G 0.9599
C264 H26H 0.9599
C264 H26I 0.9599
C271 C272 1.504(5)
C271 C273 1.516(5)
C271 C274 1.517(6)
C272 H27A 0.9599
C272 H27B 0.9599
C272 H27C 0.9599
C273 H27D 0.9599
C273 H27E 0.9599
C273 H27F 0.9599
C274 H27G 0.9599
C274 H27H 0.9599
C274 H27I 0.9599

loop_
_geom_torsion_atom_site_label_1
_geom_torsion_atom_site_label_2
_geom_torsion_atom_site_label_3
_geom_torsion_atom_site_label_4
_geom_torsion
C141 P12 Al11 C171 109.79(17)
C121 P12 Al11 C171 -12.97(19)
C141 P12 Al11 C161 -118.60(16)
C121 P12 Al11 C161 118.63(19)
C141 P12 Al11 C131 -6.65(16)
C121 P12 Al11 C131 -129.42(18)
C151 P11 C111 C112 168.2(2)
C131 P11 C111 C112 47.9(3)
C141 P11 C111 C112 -73.5(3)
C151 P11 C111 C116 -14.8(3)
C131 P11 C111 C116 -135.0(3)
C141 P11 C111 C116 103.5(3)
C116 C111 C112 C113 1.6(5)
P11 C111 C112 C113 178.9(3)
C116 C111 C112 C117 -175.9(3)
P11 C111 C112 C117 1.3(4)
C111 C112 C113 C114 -0.3(5)
C117 C112 C113 C114 177.4(3)
C112 C113 C114 C115 -1.0(5)
C112 C113 C114 C118 -178.6(3)
C113 C114 C115 C116 0.9(6)
C118 C114 C115 C116 178.5(3)
C114 C115 C116 C111 0.4(5)
C114 C115 C116 C119 -178.3(3)
C112 C111 C116 C115 -1.7(5)
P11 C111 C116 C115 -178.7(3)
C112 C111 C116 C119 176.9(3)
P11 C111 C116 C119 -0.1(5)
C141 P12 C121 C122 -28.2(4)
Al11 P12 C121 C122 91.7(3)
C141 P12 C121 C126 149.8(3)
Al11 P12 C121 C126 -90.3(3)
C126 C121 C122 C123 -2.1(5)
P12 C121 C122 C123 175.9(3)
C126 C121 C122 C127 176.1(3)
P12 C121 C122 C127 -6.0(5)
C121 C122 C123 C124 1.5(6)
C127 C122 C123 C124 -176.7(4)
C122 C123 C124 C125 0.3(6)
C122 C123 C124 C128 176.9(4)
C123 C124 C125 C126 -1.5(7)
C128 C124 C125 C126 -178.1(4)
C124 C125 C126 C121 0.9(7)
C124 C125 C126 C129 -178.5(4)
C122 C121 C126 C125 0.9(6)
P12 C121 C126 C125 -177.3(3)
C122 C121 C126 C129 -179.7(4)
P12 C121 C126 C129 2.1(5)
C151 P11 C131 C132 -70.7(4)
C111 P11 C131 C132 53.8(4)
C141 P11 C131 C132 173.4(4)
C151 P11 C131 Al11 95.1(2)
C111 P11 C131 Al11 -140.44(17)
C141 P11 C131 Al11 -20.8(2)
C171 Al11 C131 C132 68.8(3)
C161 Al11 C131 C132 -62.6(3)
P12 Al11 C131 C132 -175.6(3)
C171 Al11 C131 P11 -99.1(2)
C161 Al11 C131 P11 129.5(2)
P12 Al11 C131 P11 16.45(19)
P11 C131 C132 C133 -6.9(8)
Al11 C131 C132 C133 -172.9(4)
C131 C132 C133 C13C 138.9(8)
C131 C132 C133 C135 -142.2(8)
C131 C132 C133 C134 -10.6(14)
C131 C132 C133 C13A 10.4(14)
C131 C132 C133 C13B -106.4(10)
C131 C132 C133 C136 104.6(8)
C121 P12 C141 C142 -61.7(4)
Al11 P12 C141 C142 168.3(3)
C121 P12 C141 P11 126.11(19)
Al11 P12 C141 P11 -3.9(2)
C151 P11 C141 C142 89.9(3)
C131 P11 C141 C142 -158.6(3)
C111 P11 C141 C142 -29.6(3)
C151 P11 C141 P12 -96.6(2)
C131 P11 C141 P12 14.9(2)
C111 P11 C141 P12 143.82(19)
P12 C141 C142 C143 0.0(6)
P11 C141 C142 C143 172.3(3)
C141 C142 C143 C144 101.6(4)
C141 C142 C143 C146 -23.3(6)
C141 C142 C143 C145 -142.4(4)
C131 P11 C151 C152 10.6(19)
C111 P11 C151 C152 -119.4(19)
C141 P11 C151 C152 125.5(19)
P11 C151 C152 C153 146(11)
C151 C152 C153 C15B 88(12)
C151 C152 C153 C154 -48(12)
C151 C152 C153 C156 149(12)
C151 C152 C153 C15A -49(12)
C151 C152 C153 C15C -153(12)
C151 C152 C153 C155 48(12)
C171 Al11 C161 C163 74.4(7)
C131 Al11 C161 C163 -155.8(6)
P12 Al11 C161 C163 -55.0(7)
C171 Al11 C161 C164 -45.0(6)
C131 Al11 C161 C164 84.8(6)
P12 Al11 C161 C164 -174.5(6)
C171 Al11 C161 C16C -84.4(9)
C131 Al11 C161 C16C 45.3(9)
P12 Al11 C161 C16C 146.1(9)
C171 Al11 C161 C162 -164.1(6)
C131 Al11 C161 C162 -34.3(6)
P12 Al11 C161 C162 66.4(6)
C171 Al11 C161 C16B 37.9(7)
C131 Al11 C161 C16B 167.7(6)
P12 Al11 C161 C16B -91.6(6)
C171 Al11 C161 C16A 153.3(7)
C131 Al11 C161 C16A -76.9(7)
P12 Al11 C161 C16A 23.8(7)
C161 Al11 C171 C174 59.8(4)
C131 Al11 C171 C174 -68.2(3)
P12 Al11 C171 C174 -171.5(3)
C161 Al11 C171 C172 -177.0(3)
C131 Al11 C171 C172 55.1(3)
P12 Al11 C171 C172 -48.2(3)
C161 Al11 C171 C173 -60.7(3)
C131 Al11 C171 C173 171.4(3)
P12 Al11 C171 C173 68.1(3)
C241 P22 Al21 C271 -107.17(19)
C221 P22 Al21 C271 18.1(2)
C241 P22 Al21 C261 120.72(18)
C221 P22 Al21 C261 -114.06(19)
C241 P22 Al21 C231 6.77(16)
C221 P22 Al21 C231 131.99(17)
C251 P21 C211 C216 -172.6(3)
C231 P21 C211 C216 -50.4(3)
C241 P21 C211 C216 71.2(3)
C251 P21 C211 C212 14.0(3)
C231 P21 C211 C212 136.2(3)
C241 P21 C211 C212 -102.2(3)
C216 C211 C212 C213 3.6(5)
P21 C211 C212 C213 176.8(3)
C216 C211 C212 C219 -176.0(3)
P21 C211 C212 C219 -2.8(5)
C211 C212 C213 C214 -1.4(5)
C219 C212 C213 C214 178.2(4)
C212 C213 C214 C215 0.4(5)
C212 C213 C214 C218 179.9(3)
C213 C214 C215 C216 -1.7(5)
C218 C214 C215 C216 178.8(3)
C214 C215 C216 C211 4.0(5)
C214 C215 C216 C217 -176.4(3)
C212 C211 C216 C215 -4.9(5)
P21 C211 C216 C215 -178.8(3)
C212 C211 C216 C217 175.5(3)
P21 C211 C216 C217 1.6(4)
C241 P22 C221 C226 -150.6(3)
Al21 P22 C221 C226 87.3(3)
C241 P22 C221 C222 29.0(4)
Al21 P22 C221 C222 -93.1(3)
C226 C221 C222 C223 1.3(5)
P22 C221 C222 C223 -178.2(3)
C226 C221 C222 C227 -176.2(4)
P22 C221 C222 C227 4.2(5)
C221 C222 C223 C224 -0.9(6)
C227 C222 C223 C224 176.7(4)
C222 C223 C224 C225 -1.0(6)
C222 C223 C224 C228 -178.0(4)
C223 C224 C225 C226 2.7(6)
C228 C224 C225 C226 179.7(4)
C222 C221 C226 C225 0.2(6)
P22 C221 C226 C225 179.9(3)
C222 C221 C226 C229 -179.3(4)
P22 C221 C226 C229 0.3(5)
C224 C225 C226 C221 -2.3(6)
C224 C225 C226 C229 177.3(4)
C251 P21 C231 C232 73.1(4)
C241 P21 C231 C232 -172.7(4)
C211 P21 C231 C232 -52.5(4)
C251 P21 C231 Al21 -97.3(2)
C241 P21 C231 Al21 17.0(3)
C211 P21 C231 Al21 137.12(19)
C271 Al21 C231 C232 -67.0(4)
C261 Al21 C231 C232 63.3(4)
P22 Al21 C231 C232 174.2(3)
C271 Al21 C231 P21 104.7(2)
C261 Al21 C231 P21 -125.1(2)
P22 Al21 C231 P21 -14.1(2)
P21 C231 C232 C233 3.3(8)
Al21 C231 C232 C233 174.0(4)
C231 C232 C233 C235 -164.0(5)
C231 C232 C233 C234 -41.1(7)
C231 C232 C233 C236 78.8(7)
C221 P22 C241 C242 59.8(4)
Al21 P22 C241 C242 -169.8(3)
C221 P22 C241 P21 -129.04(19)
Al21 P22 C241 P21 1.3(2)
C251 P21 C241 C242 -85.1(3)
C231 P21 C241 C242 162.2(3)
C211 P21 C241 C242 34.1(3)
C251 P21 C241 P22 102.2(2)
C231 P21 C241 P22 -10.5(2)
C211 P21 C241 P22 -138.56(19)
P22 C241 C242 C243 2.3(7)
P21 C241 C242 C243 -169.0(4)
C241 C242 C243 C246 11.3(7)
C241 C242 C243 C245 -111.4(5)
C241 C242 C243 C244 132.9(5)
C231 P21 C251 C252 -8(3)
C241 P21 C251 C252 -123(3)
C211 P21 C251 C252 122(3)
P21 C251 C252 C253 -175(100)
C251 C252 C253 C25B -4(12)
C251 C252 C253 C254 -175(100)
C251 C252 C253 C25C 118(12)
C251 C252 C253 C25A -125(12)
C251 C252 C253 C255 -33(12)
C251 C252 C253 C256 66(12)
C271 Al21 C261 C262 -157.5(4)
C231 Al21 C261 C262 74.5(4)
P22 Al21 C261 C262 -24.8(4)
C271 Al21 C261 C263 81.4(4)
C231 Al21 C261 C263 -46.6(4)
P22 Al21 C261 C263 -145.9(3)
C271 Al21 C261 C264 -37.4(4)
C231 Al21 C261 C264 -165.4(3)
P22 Al21 C261 C264 95.3(3)
C261 Al21 C271 C272 70.1(4)
C231 Al21 C271 C272 -161.3(3)
P22 Al21 C271 C272 -59.0(4)
C261 Al21 C271 C273 -50.3(4)
C231 Al21 C271 C273 78.3(4)
P22 Al21 C271 C273 -179.5(3)
C261 Al21 C271 C274 -171.1(4)
C231 Al21 C271 C274 -42.5(4)
P22 Al21 C271 C274 59.8(4)
